data_1550657
loop_
_publ_author_name
'Bai, Da-Chang'
'xia, jintao'
'song, fangfang'
'li, xueyan'
'Liu, Bingxian'
'liu, lihong'
'zheng, guangfan'
'Yang, Xifa'
'Sun, Jiaqiong'
'Li, Xingwei'

_publ_section_title
;
 Rhodium(III)-Catalyzed Diverse [4+1] Annulation of Arenes with 1,3-Enynes
 via sp3/sp2 C-H Activation and 1,4-Rhodium Migration
;
_journal_name_full 'Chemical Science'
_journal_paper_doi 10.1039/C9SC00545E
_journal_year 2019
_chemical_formula_sum 'C29 H31 N O'
_chemical_formula_weight 409.55
_chemical_name_systematic
; 
 ? 
;
_space_group_crystal_system monoclinic
_space_group_IT_number 14
_space_group_name_Hall '-P 2ybc'
_space_group_name_H-M_alt 'P 1 21/c 1'
_symmetry_space_group_name_Hall '-P 2ybc'
_symmetry_space_group_name_H-M 'P 1 21/c 1'
_atom_sites_solution_hydrogens mixed
_audit_creation_method SHELXL-2013
_audit_update_record
;
2018-10-23 deposited with the CCDC.    2019-02-22 downloaded from the CCDC.
;
_cell_angle_alpha 90
_cell_angle_beta 112.2200(10)
_cell_angle_gamma 90
_cell_formula_units_Z 4
_cell_length_a 10.6917(2)
_cell_length_b 22.9933(5)
_cell_length_c 10.4658(2)
_cell_measurement_reflns_used 8338
_cell_measurement_temperature 296(2)
_cell_measurement_theta_max 140.169
_cell_measurement_theta_min 10.075
_cell_volume 2381.82(8)
_computing_cell_refinement 'Bruker SAINT'
_computing_data_collection 'Bruker APEX2'
_computing_data_reduction 'Bruker SAINT'
_computing_molecular_graphics 'Bruker SHELXTL'
_computing_publication_material 'Bruker SHELXTL'
_computing_structure_refinement 'SHELXL-2013 (Sheldrick, 2013)'
_computing_structure_solution 'SHELXS-97 (Sheldrick 2008)'
_diffrn_ambient_temperature 296(2)
_diffrn_measured_fraction_theta_full 0.930
_diffrn_measured_fraction_theta_max 0.991
_diffrn_measurement_device_type 'Bruker APEX-II CCD'
_diffrn_measurement_method '\f and \w scans'
_diffrn_radiation_type CuK\a
_diffrn_radiation_wavelength 1.54178
_diffrn_reflns_av_R_equivalents 0.1030
_diffrn_reflns_av_unetI/netI 0.0619
_diffrn_reflns_Laue_measured_fraction_full 0.930
_diffrn_reflns_Laue_measured_fraction_max 0.991
_diffrn_reflns_limit_h_max 12
_diffrn_reflns_limit_h_min -12
_diffrn_reflns_limit_k_max 27
_diffrn_reflns_limit_k_min -27
_diffrn_reflns_limit_l_max 12
_diffrn_reflns_limit_l_min -10
_diffrn_reflns_number 25467
_diffrn_reflns_point_group_measured_fraction_full 0.930
_diffrn_reflns_point_group_measured_fraction_max 0.991
_diffrn_reflns_theta_full 67.679
_diffrn_reflns_theta_max 64.998
_diffrn_reflns_theta_min 5.393
_exptl_absorpt_coefficient_mu 0.521
_exptl_absorpt_correction_T_max 0.7533
_exptl_absorpt_correction_T_min 0.3215
_exptl_absorpt_correction_type multi-scan
_exptl_absorpt_process_details sadabs
_exptl_crystal_colour colorless
_exptl_crystal_density_diffrn 1.142
_exptl_crystal_description prismatic
_exptl_crystal_F_000 880
_exptl_crystal_size_max 0.180
_exptl_crystal_size_mid 0.150
_exptl_crystal_size_min 0.100
_refine_diff_density_max 0.236
_refine_diff_density_min -0.277
_refine_diff_density_rms 0.057
_refine_ls_extinction_coef 0.026(3)
_refine_ls_extinction_expression Fc^*^=kFc[1+0.001xFc^2^\l^3^/sin(2\q)]^-1/4^
_refine_ls_extinction_method SHELXL
_refine_ls_goodness_of_fit_ref 1.063
_refine_ls_hydrogen_treatment mixed
_refine_ls_matrix_type full
_refine_ls_number_parameters 292
_refine_ls_number_reflns 4014
_refine_ls_number_restraints 0
_refine_ls_restrained_S_all 1.063
_refine_ls_R_factor_all 0.0889
_refine_ls_R_factor_gt 0.0750
_refine_ls_shift/su_max 0.000
_refine_ls_shift/su_mean 0.000
_refine_ls_structure_factor_coef Fsqd
_refine_ls_weighting_details 'w=1/[\s^2^(Fo^2^)+(0.1228P)^2^+0.7742P] where P=(Fo^2^+2Fc^2^)/3'
_refine_ls_weighting_scheme calc
_refine_ls_wR_factor_gt 0.1954
_refine_ls_wR_factor_ref 0.2129
_reflns_Friedel_coverage 0.000
_reflns_number_gt 3228
_reflns_number_total 4014
_reflns_threshold_expression 'I > 2\s(I)'
_cod_data_source_file c9sc00545e2.cif
_cod_data_source_block d8v18379
_cod_database_code 1550657
_shelx_space_group_comment
; 
The symmetry employed for this shelxl refinement is uniquely defined 
by the following loop, which should always be used as a source of 
symmetry information in preference to the above space-group names. 
They are only intended as comments. 
;
_shelx_estimated_absorpt_t_min 0.912
_shelx_estimated_absorpt_t_max 0.950
_shelxl_version_number 2013-4

loop_
_space_group_symop_operation_xyz
'x, y, z'
'-x, y+1/2, -z+1/2'
'-x, -y, -z'
'x, -y-1/2, z-1/2'

loop_
_atom_site_label
_atom_site_type_symbol
_atom_site_fract_x
_atom_site_fract_y
_atom_site_fract_z
_atom_site_U_iso_or_equiv
_atom_site_adp_type
_atom_site_occupancy
_atom_site_site_symmetry_order
_atom_site_calc_flag
_atom_site_refinement_flags_posn
_atom_site_refinement_flags_adp
O1 O 0.11304(17) 0.56147(9) 0.0175(2) 0.0631(6) Uani 1 1 d . .
N1 N 0.62286(19) 0.63648(8) 0.05677(19) 0.0422(5) Uani 1 1 d . .
C1 C 0.8160(2) 0.69192(10) 0.1022(2) 0.0433(6) Uani 1 1 d . .
C2 C 0.9338(3) 0.72367(12) 0.1634(3) 0.0551(7) Uani 1 1 d . .
H2 H 0.9493 0.7441 0.2448 0.066 Uiso 1 1 calc R U
C3 C 1.0274(3) 0.72471(13) 0.1025(3) 0.0651(8) Uani 1 1 d . .
H3 H 1.1068 0.7458 0.1432 0.078 Uiso 1 1 calc R U
C4 C 1.0047(3) 0.69485(14) -0.0179(3) 0.0653(8) Uani 1 1 d . .
H4 H 1.0695 0.6955 -0.0572 0.078 Uiso 1 1 calc R U
C5 C 0.8868(3) 0.66382(13) -0.0811(3) 0.0602(8) Uani 1 1 d . .
H5 H 0.8710 0.6444 -0.1637 0.072 Uiso 1 1 calc R U
C6 C 0.7917(2) 0.66202(10) -0.0198(2) 0.0459(6) Uani 1 1 d . .
C7 C 0.6613(2) 0.62973(11) -0.0633(2) 0.0456(6) Uani 1 1 d . .
H7 H 0.5942 0.6490 -0.1436 0.055 Uiso 1 1 calc R U
C8 C 0.6741(3) 0.56567(12) -0.0975(3) 0.0611(7) Uani 1 1 d . .
H8A H 0.7472 0.5480 -0.0230 0.092 Uiso 1 1 calc R U
H8B H 0.6917 0.5632 -0.1807 0.092 Uiso 1 1 calc R U
H8C H 0.5915 0.5457 -0.1100 0.092 Uiso 1 1 calc R U
C9 C 0.7048(2) 0.68154(9) 0.1555(2) 0.0387(5) Uani 1 1 d . .
C10 C 0.7698(2) 0.66280(10) 0.3062(2) 0.0409(5) Uani 1 1 d . .
H10 H 0.7889 0.6937 0.3680 0.049 Uiso 1 1 calc R U
C11 C 0.8050(2) 0.61126(10) 0.3678(2) 0.0440(6) Uani 1 1 d . .
C12 C 0.8713(2) 0.61039(12) 0.5185(2) 0.0504(6) Uani 1 1 d . .
H12 H 0.8898 0.6464 0.5622 0.060 Uiso 1 1 calc R U
C13 C 0.9080(3) 0.56415(16) 0.5994(3) 0.0691(9) Uani 1 1 d . .
C14 C 0.7789(5) 0.55346(14) 0.2955(3) 0.0948(13) Uani 1 1 d . .
H14A H 0.7207 0.5587 0.2006 0.142 Uiso 1 1 calc R U
H14B H 0.7364 0.5278 0.3393 0.142 Uiso 1 1 calc R U
H14C H 0.8630 0.5369 0.3004 0.142 Uiso 1 1 calc R U
C15 C 0.4931(2) 0.62172(10) 0.0477(2) 0.0423(6) Uani 1 1 d . .
C16 C 0.3915(3) 0.60533(11) -0.0780(2) 0.0510(6) Uani 1 1 d . .
H16 H 0.4085 0.6072 -0.1588 0.061 Uiso 1 1 calc R U
C17 C 0.2676(3) 0.58658(12) -0.0837(3) 0.0573(7) Uani 1 1 d . .
H17 H 0.2024 0.5758 -0.1683 0.069 Uiso 1 1 calc R U
C18 C 0.2375(2) 0.58335(10) 0.0330(3) 0.0495(6) Uani 1 1 d . .
C19 C 0.3339(2) 0.60182(11) 0.1579(3) 0.0499(6) Uani 1 1 d . .
H19 H 0.3141 0.6020 0.2372 0.060 Uiso 1 1 calc R U
C20 C 0.4590(2) 0.61990(11) 0.1639(2) 0.0489(6) Uani 1 1 d . .
H20 H 0.5231 0.6313 0.2486 0.059 Uiso 1 1 calc R U
C21 C 0.0844(3) 0.55590(14) 0.1373(4) 0.0697(8) Uani 1 1 d . .
H21A H -0.0026 0.5381 0.1143 0.105 Uiso 1 1 calc R U
H21B H 0.0840 0.5937 0.1762 0.105 Uiso 1 1 calc R U
H21C H 0.1522 0.5321 0.2032 0.105 Uiso 1 1 calc R U
C22 C 0.6229(2) 0.73747(10) 0.1504(2) 0.0423(6) Uani 1 1 d . .
H22A H 0.5559 0.7290 0.1894 0.051 Uiso 1 1 calc R U
H22B H 0.6837 0.7666 0.2085 0.051 Uiso 1 1 calc R U
C23 C 0.5510(3) 0.76346(12) 0.0064(3) 0.0542(7) Uani 1 1 d . .
H23A H 0.6176 0.7783 -0.0275 0.065 Uiso 1 1 calc R U
H23B H 0.4999 0.7332 -0.0564 0.065 Uiso 1 1 calc R U
C24 C 0.4572(3) 0.81174(11) 0.0086(2) 0.0485(6) Uani 1 1 d . .
C25 C 0.3250(3) 0.80026(15) -0.0116(4) 0.0748(9) Uani 1 1 d . .
H25 H 0.2941 0.7622 -0.0300 0.090 Uiso 1 1 calc R U
C26 C 0.2365(4) 0.84236(19) -0.0059(5) 0.0938(12) Uani 1 1 d . .
H26 H 0.1474 0.8330 -0.0210 0.113 Uiso 1 1 calc R U
C27 C 0.2810(4) 0.89819(19) 0.0222(4) 0.0877(12) Uani 1 1 d . .
H27 H 0.2220 0.9271 0.0266 0.105 Uiso 1 1 calc R U
C28 C 0.4114(4) 0.91196(14) 0.0438(3) 0.0829(11) Uani 1 1 d . .
H28 H 0.4411 0.9502 0.0634 0.099 Uiso 1 1 calc R U
C29 C 0.5013(3) 0.86857(13) 0.0366(3) 0.0626(8) Uani 1 1 d . .
H29 H 0.5901 0.8781 0.0507 0.075 Uiso 1 1 calc R U
H13A H 0.956(3) 0.5667(17) 0.703(4) 0.092(11) Uiso 1 1 d . .
H13B H 0.900(4) 0.527(2) 0.559(4) 0.100(13) Uiso 1 1 d . .

loop_
_atom_site_aniso_label
_atom_site_aniso_U_11
_atom_site_aniso_U_22
_atom_site_aniso_U_33
_atom_site_aniso_U_23
_atom_site_aniso_U_13
_atom_site_aniso_U_12
O1 0.0401(10) 0.0634(12) 0.0746(13) -0.0089(10) 0.0089(9) -0.0085(8)
N1 0.0436(10) 0.0468(11) 0.0354(10) -0.0065(8) 0.0140(8) -0.0004(8)
C1 0.0427(12) 0.0453(12) 0.0449(13) 0.0077(9) 0.0200(10) 0.0090(9)
C2 0.0480(14) 0.0536(15) 0.0644(16) 0.0032(12) 0.0221(12) -0.0019(11)
C3 0.0527(16) 0.0650(17) 0.083(2) 0.0135(15) 0.0315(15) 0.0007(13)
C4 0.0548(16) 0.0727(19) 0.080(2) 0.0259(16) 0.0383(15) 0.0151(14)
C5 0.0695(18) 0.0644(17) 0.0565(16) 0.0148(13) 0.0349(14) 0.0240(14)
C6 0.0475(13) 0.0481(13) 0.0450(13) 0.0090(10) 0.0207(10) 0.0148(10)
C7 0.0522(14) 0.0504(13) 0.0360(11) 0.0003(9) 0.0186(10) 0.0128(11)
C8 0.0679(17) 0.0560(16) 0.0572(16) -0.0147(12) 0.0210(13) 0.0121(13)
C9 0.0391(11) 0.0391(11) 0.0366(11) -0.0021(9) 0.0129(9) -0.0002(9)
C10 0.0395(12) 0.0434(12) 0.0369(11) -0.0011(9) 0.0112(9) -0.0009(9)
C11 0.0447(13) 0.0446(12) 0.0391(12) 0.0010(9) 0.0118(10) 0.0031(9)
C12 0.0449(13) 0.0564(14) 0.0433(13) 0.0039(11) 0.0091(10) -0.0007(11)
C13 0.072(2) 0.072(2) 0.0473(16) 0.0125(14) 0.0047(14) 0.0076(15)
C14 0.151(4) 0.0511(17) 0.0519(17) -0.0021(13) 0.0038(19) 0.0210(19)
C15 0.0412(12) 0.0428(12) 0.0376(12) -0.0031(9) 0.0091(9) 0.0023(9)
C16 0.0496(14) 0.0585(15) 0.0387(12) -0.0065(10) 0.0096(10) 0.0023(11)
C17 0.0456(14) 0.0669(17) 0.0467(14) -0.0134(12) 0.0030(11) 0.0000(12)
C18 0.0362(12) 0.0427(12) 0.0604(15) -0.0040(11) 0.0080(10) -0.0006(9)
C19 0.0442(13) 0.0577(15) 0.0450(13) -0.0027(11) 0.0139(10) -0.0050(11)
C20 0.0421(13) 0.0613(15) 0.0378(12) -0.0065(10) 0.0088(10) -0.0064(11)
C21 0.0483(16) 0.0680(18) 0.089(2) 0.0040(16) 0.0212(15) -0.0101(13)
C22 0.0439(12) 0.0434(12) 0.0405(12) 0.0018(9) 0.0172(10) 0.0061(9)
C23 0.0612(16) 0.0565(15) 0.0458(14) 0.0097(11) 0.0214(12) 0.0177(12)
C24 0.0529(14) 0.0507(14) 0.0398(12) 0.0075(10) 0.0151(10) 0.0116(11)
C25 0.0580(18) 0.0696(19) 0.099(2) 0.0075(17) 0.0326(17) 0.0062(14)
C26 0.067(2) 0.100(3) 0.121(3) 0.016(2) 0.044(2) 0.028(2)
C27 0.092(3) 0.093(3) 0.078(2) 0.0152(19) 0.033(2) 0.049(2)
C28 0.121(3) 0.0535(17) 0.0629(19) 0.0013(14) 0.0221(19) 0.0193(18)
C29 0.0700(18) 0.0567(16) 0.0543(16) 0.0037(12) 0.0156(13) 0.0018(13)

loop_
_atom_type_symbol
_atom_type_description
_atom_type_scat_dispersion_real
_atom_type_scat_dispersion_imag
_atom_type_scat_source
C C 0.0181 0.0091 'International Tables Vol C Tables 4.2.6.8 and 6.1.1.4'
H H 0.0000 0.0000 'International Tables Vol C Tables 4.2.6.8 and 6.1.1.4'
N N 0.0311 0.0180 'International Tables Vol C Tables 4.2.6.8 and 6.1.1.4'
O O 0.0492 0.0322 'International Tables Vol C Tables 4.2.6.8 and 6.1.1.4'

loop_
_geom_angle_atom_site_label_1
_geom_angle_atom_site_label_2
_geom_angle_atom_site_label_3
_geom_angle
C18 O1 C21 117.2(2)
C15 N1 C7 120.54(18)
C15 N1 C9 121.59(17)
C7 N1 C9 112.64(18)
C2 C1 C6 120.6(2)
C2 C1 C9 128.1(2)
C6 C1 C9 111.3(2)
C3 C2 C1 119.2(3)
C3 C2 H2 120.4
C1 C2 H2 120.4
C4 C3 C2 120.7(3)
C4 C3 H3 119.7
C2 C3 H3 119.7
C3 C4 C5 120.7(3)
C3 C4 H4 119.7
C5 C4 H4 119.7
C4 C5 C6 119.2(3)
C4 C5 H5 120.4
C6 C5 H5 120.4
C1 C6 C5 119.7(3)
C1 C6 C7 110.9(2)
C5 C6 C7 129.4(2)
N1 C7 C6 102.60(18)
N1 C7 C8 112.3(2)
C6 C7 C8 113.2(2)
N1 C7 H7 109.5
C6 C7 H7 109.5
C8 C7 H7 109.5
C7 C8 H8A 109.5
C7 C8 H8B 109.5
H8A C8 H8B 109.5
C7 C8 H8C 109.5
H8A C8 H8C 109.5
H8B C8 H8C 109.5
N1 C9 C1 101.03(17)
N1 C9 C10 116.04(18)
C1 C9 C10 108.16(18)
N1 C9 C22 112.19(17)
C1 C9 C22 111.70(18)
C10 C9 C22 107.60(17)
C11 C10 C9 133.3(2)
C11 C10 H10 113.4
C9 C10 H10 113.4
C10 C11 C12 117.7(2)
C10 C11 C14 125.3(2)
C12 C11 C14 116.9(2)
C13 C12 C11 127.3(3)
C13 C12 H12 116.3
C11 C12 H12 116.3
C12 C13 H13A 123(2)
C12 C13 H13B 119(2)
H13A C13 H13B 117(3)
C11 C14 H14A 109.5
C11 C14 H14B 109.5
H14A C14 H14B 109.5
C11 C14 H14C 109.5
H14A C14 H14C 109.5
H14B C14 H14C 109.5
N1 C15 C20 121.9(2)
N1 C15 C16 121.7(2)
C20 C15 C16 116.4(2)
C17 C16 C15 121.1(2)
C17 C16 H16 119.5
C15 C16 H16 119.5
C16 C17 C18 121.6(2)
C16 C17 H17 119.2
C18 C17 H17 119.2
O1 C18 C17 117.1(2)
O1 C18 C19 124.3(2)
C17 C18 C19 118.6(2)
C20 C19 C18 119.7(2)
C20 C19 H19 120.1
C18 C19 H19 120.1
C19 C20 C15 122.5(2)
C19 C20 H20 118.7
C15 C20 H20 118.7
O1 C21 H21A 109.5
O1 C21 H21B 109.5
H21A C21 H21B 109.5
O1 C21 H21C 109.5
H21A C21 H21C 109.5
H21B C21 H21C 109.5
C23 C22 C9 115.27(19)
C23 C22 H22A 108.5
C9 C22 H22A 108.5
C23 C22 H22B 108.5
C9 C22 H22B 108.5
H22A C22 H22B 107.5
C24 C23 C22 111.3(2)
C24 C23 H23A 109.4
C22 C23 H23A 109.4
C24 C23 H23B 109.4
C22 C23 H23B 109.4
H23A C23 H23B 108.0
C25 C24 C29 117.5(3)
C25 C24 C23 120.6(3)
C29 C24 C23 121.8(3)
C26 C25 C24 123.0(4)
C26 C25 H25 118.5
C24 C25 H25 118.5
C27 C26 C25 119.0(4)
C27 C26 H26 120.5
C25 C26 H26 120.5
C26 C27 C28 120.5(3)
C26 C27 H27 119.8
C28 C27 H27 119.8
C27 C28 C29 120.2(3)
C27 C28 H28 119.9
C29 C28 H28 119.9
C24 C29 C28 119.8(3)
C24 C29 H29 120.1
C28 C29 H29 120.1

loop_
_geom_bond_atom_site_label_1
_geom_bond_atom_site_label_2
_geom_bond_distance
O1 C18 1.373(3)
O1 C21 1.404(4)
N1 C15 1.396(3)
N1 C7 1.471(3)
N1 C9 1.491(3)
C1 C2 1.385(4)
C1 C6 1.385(3)
C1 C9 1.512(3)
C2 C3 1.375(4)
C2 H2 0.9300
C3 C4 1.374(5)
C3 H3 0.9300
C4 C5 1.381(4)
C4 H4 0.9300
C5 C6 1.392(4)
C5 H5 0.9300
C6 C7 1.491(4)
C7 C8 1.534(3)
C7 H7 0.9800
C8 H8A 0.9600
C8 H8B 0.9600
C8 H8C 0.9600
C9 C10 1.526(3)
C9 C22 1.545(3)
C10 C11 1.333(3)
C10 H10 0.9300
C11 C12 1.465(3)
C11 C14 1.502(4)
C12 C13 1.323(4)
C12 H12 0.9300
C13 H13A 1.01(4)
C13 H13B 0.95(5)
C14 H14A 0.9600
C14 H14B 0.9600
C14 H14C 0.9600
C15 C20 1.396(3)
C15 C16 1.404(3)
C16 C17 1.374(4)
C16 H16 0.9300
C17 C18 1.377(4)
C17 H17 0.9300
C18 C19 1.391(3)
C19 C20 1.379(3)
C19 H19 0.9300
C20 H20 0.9300
C21 H21A 0.9600
C21 H21B 0.9600
C21 H21C 0.9600
C22 C23 1.531(3)
C22 H22A 0.9700
C22 H22B 0.9700
C23 C24 1.501(3)
C23 H23A 0.9700
C23 H23B 0.9700
C24 C25 1.374(4)
C24 C29 1.382(4)
C25 C26 1.371(5)
C25 H25 0.9300
C26 C27 1.362(6)
C26 H26 0.9300
C27 C28 1.363(6)
C27 H27 0.9300
C28 C29 1.407(5)
C28 H28 0.9300
C29 H29 0.9300

loop_
_geom_torsion_atom_site_label_1
_geom_torsion_atom_site_label_2
_geom_torsion_atom_site_label_3
_geom_torsion_atom_site_label_4
_geom_torsion
C6 C1 C2 C3 -0.7(4)
C9 C1 C2 C3 175.6(2)
C1 C2 C3 C4 0.2(4)
C2 C3 C4 C5 0.8(4)
C3 C4 C5 C6 -1.4(4)
C2 C1 C6 C5 0.1(3)
C9 C1 C6 C5 -176.7(2)
C2 C1 C6 C7 178.2(2)
C9 C1 C6 C7 1.4(3)
C4 C5 C6 C1 0.9(4)
C4 C5 C6 C7 -176.8(2)
C15 N1 C7 C6 167.80(19)
C9 N1 C7 C6 13.0(2)
C15 N1 C7 C8 -70.4(3)
C9 N1 C7 C8 134.8(2)
C1 C6 C7 N1 -8.5(2)
C5 C6 C7 N1 169.3(2)
C1 C6 C7 C8 -129.7(2)
C5 C6 C7 C8 48.1(3)
C15 N1 C9 C1 -166.61(19)
C7 N1 C9 C1 -12.1(2)
C15 N1 C9 C10 76.7(3)
C7 N1 C9 C10 -128.7(2)
C15 N1 C9 C22 -47.5(3)
C7 N1 C9 C22 107.0(2)
C2 C1 C9 N1 -170.3(2)
C6 C1 C9 N1 6.3(2)
C2 C1 C9 C10 -48.0(3)
C6 C1 C9 C10 128.6(2)
C2 C1 C9 C22 70.3(3)
C6 C1 C9 C22 -113.2(2)
N1 C9 C10 C11 23.6(4)
C1 C9 C10 C11 -89.0(3)
C22 C9 C10 C11 150.2(3)
C9 C10 C11 C12 177.8(2)
C9 C10 C11 C14 -3.9(5)
C10 C11 C12 C13 176.4(3)
C14 C11 C12 C13 -2.1(5)
C7 N1 C15 C20 170.9(2)
C9 N1 C15 C20 -36.5(3)
C7 N1 C15 C16 -6.1(3)
C9 N1 C15 C16 146.4(2)
N1 C15 C16 C17 174.9(2)
C20 C15 C16 C17 -2.3(4)
C15 C16 C17 C18 0.3(4)
C21 O1 C18 C17 177.4(2)
C21 O1 C18 C19 -2.1(4)
C16 C17 C18 O1 -177.0(2)
C16 C17 C18 C19 2.6(4)
O1 C18 C19 C20 176.1(2)
C17 C18 C19 C20 -3.4(4)
C18 C19 C20 C15 1.4(4)
N1 C15 C20 C19 -175.8(2)
C16 C15 C20 C19 1.4(4)
N1 C9 C22 C23 -51.8(3)
C1 C9 C22 C23 60.8(3)
C10 C9 C22 C23 179.3(2)
C9 C22 C23 C24 171.0(2)
C22 C23 C24 C25 -89.7(3)
C22 C23 C24 C29 87.4(3)
C29 C24 C25 C26 0.4(5)
C23 C24 C25 C26 177.7(3)
C24 C25 C26 C27 -0.6(6)
C25 C26 C27 C28 0.2(6)
C26 C27 C28 C29 0.3(6)
C25 C24 C29 C28 0.1(4)
C23 C24 C29 C28 -177.1(2)
C27 C28 C29 C24 -0.5(5)
